data_7208941
loop_
_publ_author_name
'Jiang, Zhi-Qiang'
'Jiang, Gui-Yuan'
'Hou, Duan-Chuan'
'Wang, Fei'
'Zhao, Zhen'
'Zhang, Jian'

_publ_section_title
;
 Urothermal synthesis of photoluminescent lanthanide--organic frameworks
 with unusual topologies
;
_journal_issue 2
_journal_name_full CrystEngComm
_journal_page_first 315
_journal_paper_doi 10.1039/c2ce26242h
_journal_volume 15
_journal_year 2013
_chemical_formula_sum 'C45 H36 Eu2 N2 O19'
_chemical_formula_weight 1212.68
_chemical_name_systematic
;
?
;
_space_group_IT_number 14
_symmetry_cell_setting monoclinic
_symmetry_space_group_name_Hall '-P 2yn'
_symmetry_space_group_name_H-M 'P 1 21/n 1'
_atom_sites_solution_hydrogens geom
_atom_sites_solution_primary direct
_atom_sites_solution_secondary difmap
_audit_creation_method SHELXL-97
_cell_angle_alpha 90.00
_cell_angle_beta 91.909(3)
_cell_angle_gamma 90.00
_cell_formula_units_Z 4
_cell_length_a 8.9134(3)
_cell_length_b 29.0448(10)
_cell_length_c 16.6484(5)
_cell_measurement_reflns_used 3973
_cell_measurement_temperature 293(2)
_cell_measurement_theta_max 24.6261
_cell_measurement_theta_min 2.3865
_cell_volume 4307.7(2)
_computing_cell_refinement SMART
_computing_data_collection SMART(Bruker,1998)
_computing_data_reduction SAINT(Bruker,1998)
_computing_molecular_graphics 'SHELXL (Bruker,1998)'
_computing_publication_material SHELXL
_computing_structure_refinement 'SHELXL-97 (Sheldrick, 1997)'
_computing_structure_solution 'SHELXS-97 (Sheldrick, 1990)'
_diffrn_ambient_temperature 293(2)
_diffrn_detector_area_resol_mean 16.2083
_diffrn_measured_fraction_theta_full 0.761
_diffrn_measured_fraction_theta_max 0.761
_diffrn_measurement_device_type 'Xcalibur, Eos'
_diffrn_measurement_method '\w scans'
_diffrn_radiation_monochromator graphite
_diffrn_radiation_source 'Enhance (Mo) X-ray Source'
_diffrn_radiation_type MoK\a
_diffrn_radiation_wavelength 0.71073
_diffrn_reflns_av_R_equivalents 0.0364
_diffrn_reflns_av_sigmaI/netI 0.0995
_diffrn_reflns_limit_h_max 9
_diffrn_reflns_limit_h_min -10
_diffrn_reflns_limit_k_max 27
_diffrn_reflns_limit_k_min -33
_diffrn_reflns_limit_l_max 15
_diffrn_reflns_limit_l_min -19
_diffrn_reflns_number 12420
_diffrn_reflns_theta_full 24.68
_diffrn_reflns_theta_max 24.68
_diffrn_reflns_theta_min 2.39
_diffrn_standards_decay_% none
_diffrn_standards_interval_count none
_diffrn_standards_interval_time none
_diffrn_standards_number none
_exptl_absorpt_coefficient_mu 2.971
_exptl_absorpt_correction_T_max 1.00000
_exptl_absorpt_correction_T_min 0.39426
_exptl_absorpt_correction_type multi-scan
_exptl_absorpt_process_details none
_exptl_crystal_colour colorless
_exptl_crystal_density_diffrn 1.870
_exptl_crystal_density_method 'not measured'
_exptl_crystal_description sheet
_exptl_crystal_F_000 2392
_exptl_crystal_size_max 0.2
_exptl_crystal_size_mid 0.2
_exptl_crystal_size_min 0.2
_refine_diff_density_max 1.795
_refine_diff_density_min -1.253
_refine_diff_density_rms 0.189
_refine_ls_extinction_method none
_refine_ls_goodness_of_fit_ref 1.161
_refine_ls_hydrogen_treatment none
_refine_ls_matrix_type full
_refine_ls_number_parameters 593
_refine_ls_number_reflns 5575
_refine_ls_number_restraints 0
_refine_ls_restrained_S_all 1.161
_refine_ls_R_factor_all 0.0680
_refine_ls_R_factor_gt 0.0538
_refine_ls_shift/su_max 0.078
_refine_ls_shift/su_mean 0.014
_refine_ls_structure_factor_coef Fsqd
_refine_ls_weighting_details 'calc w=1/[\s^2^(Fo^2^)+(0.1000P)^2^+0.0000P] where P=(Fo^2^+2Fc^2^)/3'
_refine_ls_weighting_scheme calc
_refine_ls_wR_factor_gt 0.1560
_refine_ls_wR_factor_ref 0.1715
_reflns_number_gt 4570
_reflns_number_total 5575
_reflns_threshold_expression >2sigma(I)
_cod_data_source_file c2ce26242h.txt
_cod_data_source_block 6
_cod_original_sg_symbol_H-M P2(1)/n
_cod_database_code 7208941

loop_
_symmetry_equiv_pos_as_xyz
'x, y, z'
'-x+1/2, y+1/2, -z+1/2'
'-x, -y, -z'
'x-1/2, -y-1/2, z-1/2'

loop_
_atom_site_label
_atom_site_type_symbol
_atom_site_fract_x
_atom_site_fract_y
_atom_site_fract_z
_atom_site_U_iso_or_equiv
_atom_site_adp_type
_atom_site_occupancy
_atom_site_symmetry_multiplicity
_atom_site_calc_flag
_atom_site_refinement_flags
Eu1 Eu 0.44486(6) 0.011399(15) 0.85818(3) 0.0237(2) Uani 1 1 d .
Eu2 Eu 0.19263(5) 0.014340(14) 0.56836(3) 0.0184(2) Uani 1 1 d .
O8 O 0.7745(7) -0.4518(2) 0.9768(4) 0.0293(15) Uani 1 1 d .
O11 O 0.2799(8) 0.0576(2) 0.4663(4) 0.0366(17) Uani 1 1 d .
O4 O 0.1755(8) 0.4535(2) 0.7132(4) 0.0364(18) Uani 1 1 d .
O3 O 0.2273(8) 0.4559(2) 0.8447(4) 0.0364(18) Uani 1 1 d .
O1 O 0.3498(8) 0.0572(2) 0.7573(4) 0.0337(16) Uani 1 1 d .
O9 O 0.5361(7) -0.4509(2) 0.9997(3) 0.0219(14) Uani 1 1 d .
O16 O 0.2136(9) 0.0048(3) 0.9144(5) 0.050(2) Uani 1 1 d .
O3W O -0.0163(8) 0.0027(2) 0.6570(4) 0.0366(18) Uani 1 1 d .
H10F H 0.0155 0.0015 0.7037 0.044 Uiso 1 1 calc R
H10G H -0.1171 0.0008 0.6350 0.044 Uiso 1 1 d R
O6 O 0.5194(8) -0.0472(2) 0.9427(4) 0.0370(18) Uani 1 1 d .
O15 O 0.5337(8) 0.2592(2) 0.4295(5) 0.056(2) Uani 1 1 d .
C16 C 0.5736(10) -0.1267(3) 0.9479(5) 0.023(2) Uani 1 1 d .
C36 C 0.4650(12) 0.2992(3) 0.4022(7) 0.039(3) Uani 1 1 d .
C15 C 0.5613(10) -0.0811(3) 0.9843(5) 0.024(2) Uani 1 1 d .
O1W O 0.6157(9) -0.0125(2) 0.7517(5) 0.051(2) Uani 1 1 d .
H10B H 0.6630 -0.0354 0.7665 0.061 Uiso 1 1 calc R
H10C H 0.6182 0.0047 0.7025 0.061 Uiso 1 1 d R
C19 C 0.5912(13) -0.2139(3) 0.8801(5) 0.038(3) Uani 1 1 d .
C1 C 0.2984(11) 0.0877(4) 0.7108(5) 0.032(3) Uani 1 1 d .
C5 C 0.4494(11) 0.2233(4) 0.7492(6) 0.035(2) Uiso 1 1 d .
C22 C 0.6187(12) -0.2961(3) 0.8782(5) 0.032(2) Uani 1 1 d .
O5 O 0.5248(9) 0.2667(3) 0.7589(5) 0.066(2) Uiso 1 1 d .
C43 C 0.1067(12) -0.0228(4) 0.9183(7) 0.042(3) Uani 1 1 d .
O14 O 0.3264(9) 0.4480(2) 0.2688(5) 0.051(2) Uani 1 1 d .
C29 C 0.2683(10) 0.0825(3) 0.4050(6) 0.029(2) Uani 1 1 d .
C40 C 0.4691(11) 0.3659(3) 0.3185(6) 0.038(3) Uani 1 1 d .
H40A H 0.5135 0.3826 0.2779 0.046 Uiso 1 1 calc R
C39 C 0.3442(10) 0.3837(3) 0.3545(6) 0.028(2) Uani 1 1 d .
C30 C 0.3360(9) 0.1301(3) 0.4109(5) 0.023(2) Uani 1 1 d .
C34 C 0.3540(12) 0.2076(4) 0.3622(6) 0.046(3) Uani 1 1 d .
H34A H 0.3225 0.2303 0.3261 0.056 Uiso 1 1 calc R
C37 C 0.3440(13) 0.3158(4) 0.4395(7) 0.049(3) Uani 1 1 d .
H37A H 0.3028 0.2989 0.4807 0.058 Uiso 1 1 calc R
C27 C 0.5187(11) -0.3098(3) 0.9378(6) 0.032(2) Uani 1 1 d .
H27A H 0.4473 -0.2897 0.9574 0.038 Uiso 1 1 calc R
C24 C 0.7349(11) -0.3697(3) 0.8812(5) 0.030(2) Uani 1 1 d .
H24A H 0.8091 -0.3894 0.8632 0.036 Uiso 1 1 calc R
C33 C 0.4594(10) 0.2179(3) 0.4227(6) 0.034(2) Uani 1 1 d .
C23 C 0.7212(12) -0.3262(3) 0.8507(5) 0.032(3) Uani 1 1 d .
H23A H 0.7838 -0.3171 0.8101 0.039 Uiso 1 1 calc R
C20 C 0.6548(11) -0.2065(3) 0.9545(6) 0.035(3) Uani 1 1 d .
H20A H 0.7039 -0.2301 0.9825 0.041 Uiso 1 1 calc R
C2 C 0.3478(10) 0.1358(3) 0.7239(5) 0.023(2) Uani 1 1 d .
C18 C 0.5200(13) -0.1785(3) 0.8385(6) 0.046(3) Uani 1 1 d .
H18A H 0.4779 -0.1838 0.7875 0.055 Uiso 1 1 calc R
C21 C 0.6444(11) -0.1637(3) 0.9866(5) 0.037(3) Uani 1 1 d .
H21A H 0.6873 -0.1588 1.0376 0.045 Uiso 1 1 calc R
C6 C 0.4926(11) 0.1908(4) 0.8027(6) 0.042(3) Uani 1 1 d .
H6A H 0.5545 0.1981 0.8469 0.050 Uiso 1 1 calc R
C32 C 0.5003(13) 0.1845(3) 0.4777(7) 0.051(3) Uani 1 1 d .
H32A H 0.5697 0.1910 0.5191 0.061 Uiso 1 1 calc R
C14 C 0.2281(11) 0.4364(3) 0.7793(6) 0.029(2) Uani 1 1 d .
C26 C 0.5326(11) -0.3543(3) 0.9652(6) 0.030(2) Uani 1 1 d .
H26A H 0.4667 -0.3643 1.0037 0.036 Uiso 1 1 calc R
C31 C 0.4376(14) 0.1411(4) 0.4710(7) 0.054(3) Uani 1 1 d .
H31A H 0.4654 0.1187 0.5085 0.065 Uiso 1 1 calc R
C41 C 0.5279(13) 0.3247(4) 0.3413(7) 0.048(3) Uani 1 1 d .
H41A H 0.6116 0.3134 0.3158 0.057 Uiso 1 1 calc R
C42 C 0.2779(10) 0.4285(3) 0.3302(6) 0.027(2) Uani 1 1 d .
C13 C 0.3687(13) 0.3175(4) 0.8306(7) 0.060(3) Uiso 1 1 d .
H13A H 0.3671 0.2969 0.8733 0.072 Uiso 1 1 calc R
C7 C 0.4422(12) 0.1462(3) 0.7901(6) 0.040(3) Uani 1 1 d .
H7A H 0.4713 0.1230 0.8259 0.048 Uiso 1 1 calc R
C8 C 0.4342(11) 0.3060(4) 0.7633(6) 0.041(3) Uiso 1 1 d .
N1 N -0.0135(10) -0.0251(3) 0.8674(6) 0.055(3) Uani 1 1 d .
H1A H -0.0259 -0.0081 0.8254 0.065 Uiso 1 1 calc R
N2 N 0.0945(11) -0.0550(3) 0.9752(5) 0.054(3) Uani 1 1 d .
H2A H 0.1614 -0.0598 1.0127 0.065 Uiso 1 1 calc R
C10 C 0.3518(13) 0.3749(4) 0.7014(6) 0.050(3) Uani 1 1 d .
H10A H 0.3419 0.3937 0.6564 0.060 Uiso 1 1 calc R
O2 O 0.2088(7) 0.0788(2) 0.6538(4) 0.0315(16) Uani 1 1 d .
O2W O 0.4621(7) 0.0214(2) 0.5929(4) 0.0394(18) Uani 1 1 d .
H10D H 0.4813 0.0197 0.6413 0.047 Uiso 1 1 calc R
H10E H 0.5268 0.0253 0.5485 0.047 Uiso 1 1 d R
O13 O 0.1769(7) 0.4453(2) 0.3722(4) 0.0353(17) Uani 1 1 d .
O12 O 0.2082(8) 0.0699(2) 0.3387(4) 0.0365(17) Uani 1 1 d .
O7 O 0.5950(8) -0.0770(2) 1.0580(4) 0.0381(18) Uani 1 1 d .
O10 O 0.6028(9) -0.2547(2) 0.8389(4) 0.048(2) Uani 1 1 d .
C25 C 0.6376(9) -0.3844(3) 0.9391(5) 0.017(2) Uani 1 1 d .
C28 C 0.6513(10) -0.4317(3) 0.9720(5) 0.017(2) Uani 1 1 d .
C11 C 0.2924(11) 0.3893(3) 0.7734(5) 0.025(2) Uani 1 1 d .
C35 C 0.2961(12) 0.1640(3) 0.3555(6) 0.036(3) Uani 1 1 d .
H35A H 0.2291 0.1570 0.3132 0.044 Uiso 1 1 calc R
C38 C 0.2795(10) 0.3581(3) 0.4168(6) 0.031(2) Uani 1 1 d .
H38A H 0.1955 0.3691 0.4424 0.037 Uiso 1 1 calc R
C45 C -0.0430(12) -0.0805(4) 0.9667(7) 0.049(3) Uani 1 1 d .
H45A H -0.1042 -0.0765 1.0133 0.059 Uiso 1 1 calc R
H45B H -0.0237 -0.1130 0.9592 0.059 Uiso 1 1 calc R
C12 C 0.3016(13) 0.3611(3) 0.8373(7) 0.050(3) Uani 1 1 d .
H12A H 0.2635 0.3704 0.8860 0.060 Uiso 1 1 calc R
C17 C 0.5113(13) -0.1358(4) 0.8721(6) 0.046(3) Uani 1 1 d .
H17A H 0.4625 -0.1123 0.8437 0.055 Uiso 1 1 calc R
C3 C 0.3060(13) 0.1705(4) 0.6710(7) 0.055(3) Uani 1 1 d .
H3A H 0.2440 0.1642 0.6263 0.066 Uiso 1 1 calc R
C9 C 0.4251(15) 0.3331(4) 0.6954(8) 0.063(4) Uani 1 1 d .
H9A H 0.4666 0.3238 0.6476 0.076 Uiso 1 1 calc R
C44 C -0.1185(14) -0.0595(5) 0.8920(9) 0.072(4) Uani 1 1 d .
H44A H -0.1348 -0.0825 0.8505 0.087 Uiso 1 1 calc R
H44B H -0.2141 -0.0457 0.9045 0.087 Uiso 1 1 calc R
C4 C 0.3578(16) 0.2152(4) 0.6854(8) 0.075(4) Uani 1 1 d .
H4A H 0.3291 0.2391 0.6510 0.090 Uiso 1 1 calc R

loop_
_atom_site_aniso_label
_atom_site_aniso_U_11
_atom_site_aniso_U_22
_atom_site_aniso_U_33
_atom_site_aniso_U_23
_atom_site_aniso_U_13
_atom_site_aniso_U_12
Eu1 0.0313(4) 0.0156(3) 0.0239(3) -0.0007(2) -0.0026(3) -0.0031(2)
Eu2 0.0221(3) 0.0135(3) 0.0192(3) -0.00058(19) -0.0019(2) -0.0029(2)
O8 0.032(4) 0.022(4) 0.034(4) 0.011(3) 0.005(3) 0.002(3)
O11 0.049(4) 0.026(4) 0.034(4) 0.021(4) -0.003(3) -0.006(3)
O4 0.049(4) 0.022(4) 0.038(4) -0.001(3) -0.002(4) 0.014(4)
O3 0.049(5) 0.033(4) 0.028(4) -0.012(3) 0.004(3) -0.003(4)
O1 0.062(5) 0.014(3) 0.024(3) 0.005(3) -0.011(3) -0.008(3)
O9 0.026(3) 0.024(3) 0.016(3) 0.005(3) 0.003(3) 0.001(3)
O16 0.038(5) 0.039(4) 0.073(6) -0.014(4) 0.007(4) -0.004(4)
O3W 0.039(4) 0.046(4) 0.025(4) -0.007(3) -0.003(3) -0.003(4)
O6 0.042(4) 0.021(4) 0.047(4) -0.002(4) -0.009(4) 0.007(3)
O15 0.054(5) 0.019(4) 0.093(6) 0.018(4) -0.038(5) -0.011(4)
C16 0.034(5) 0.014(5) 0.022(5) 0.006(4) 0.011(4) 0.006(5)
C36 0.041(7) 0.012(5) 0.063(7) -0.008(6) -0.021(6) -0.005(5)
C15 0.025(5) 0.025(6) 0.020(5) -0.001(5) -0.003(4) -0.001(5)
O1W 0.048(5) 0.052(5) 0.054(5) -0.006(4) 0.011(4) -0.013(4)
C19 0.082(8) 0.017(5) 0.013(5) 0.003(4) -0.009(5) -0.002(5)
C1 0.049(7) 0.032(6) 0.013(5) -0.002(5) 0.006(5) 0.001(5)
C22 0.057(7) 0.010(5) 0.027(5) 0.002(5) -0.011(5) 0.000(5)
C43 0.024(6) 0.044(7) 0.059(8) -0.020(7) 0.018(6) 0.006(6)
O14 0.064(5) 0.037(4) 0.053(5) 0.021(4) 0.020(4) 0.012(4)
C29 0.024(5) 0.021(6) 0.041(6) -0.001(5) 0.009(5) 0.003(4)
C40 0.040(6) 0.028(6) 0.047(6) 0.007(5) 0.011(5) -0.004(5)
C39 0.024(5) 0.022(5) 0.038(6) 0.000(5) 0.001(5) 0.004(5)
C30 0.023(5) 0.029(6) 0.017(4) 0.004(4) -0.009(4) 0.004(4)
C34 0.044(7) 0.033(7) 0.061(7) 0.019(6) -0.021(6) -0.005(6)
C37 0.056(8) 0.025(6) 0.064(8) 0.009(6) -0.007(7) -0.021(6)
C27 0.041(6) 0.017(5) 0.037(6) -0.008(5) -0.014(5) 0.003(5)
C24 0.042(6) 0.018(5) 0.029(5) -0.003(5) 0.003(5) 0.002(5)
C33 0.029(5) 0.021(6) 0.052(6) 0.009(5) -0.015(5) 0.001(5)
C23 0.055(7) 0.026(6) 0.017(5) 0.003(5) 0.005(5) -0.014(6)
C20 0.046(6) 0.020(6) 0.037(6) 0.003(5) -0.007(5) 0.021(5)
C2 0.022(5) 0.020(5) 0.027(5) -0.010(4) -0.007(4) 0.002(4)
C18 0.082(9) 0.023(6) 0.032(6) 0.003(5) -0.028(6) 0.006(6)
C21 0.054(7) 0.029(6) 0.029(5) -0.005(5) -0.009(5) -0.003(6)
C6 0.044(6) 0.041(7) 0.040(6) -0.007(6) -0.010(5) -0.015(6)
C32 0.066(8) 0.029(6) 0.056(7) -0.008(6) -0.028(6) -0.008(6)
C14 0.039(6) 0.016(6) 0.033(6) -0.011(5) 0.005(5) 0.000(5)
C26 0.039(6) 0.018(5) 0.034(6) -0.003(5) 0.010(5) 0.005(5)
C31 0.072(8) 0.025(6) 0.065(8) 0.012(6) -0.014(7) 0.008(6)
C41 0.056(7) 0.029(6) 0.058(7) 0.005(6) 0.005(6) 0.006(6)
C42 0.023(5) 0.019(5) 0.040(6) -0.003(5) 0.000(5) 0.002(5)
C7 0.060(7) 0.031(6) 0.029(5) 0.003(5) -0.002(5) -0.024(6)
N1 0.040(6) 0.058(7) 0.065(7) 0.031(6) -0.003(5) -0.007(5)
N2 0.060(7) 0.062(7) 0.040(5) 0.036(5) 0.009(5) 0.003(6)
C10 0.069(8) 0.043(7) 0.038(7) 0.016(6) 0.017(6) 0.009(7)
O2 0.042(4) 0.025(4) 0.027(4) -0.007(3) -0.009(3) 0.005(3)
O2W 0.027(4) 0.056(5) 0.035(4) 0.011(4) -0.004(3) -0.014(4)
O13 0.035(4) 0.034(4) 0.038(4) 0.012(3) 0.013(3) 0.011(4)
O12 0.047(4) 0.034(4) 0.027(4) 0.000(3) -0.003(3) -0.013(4)
O7 0.048(4) 0.032(4) 0.035(4) -0.003(3) 0.008(4) 0.001(4)
O10 0.104(6) 0.009(4) 0.031(4) 0.000(3) -0.008(4) 0.007(4)
C25 0.012(4) 0.018(5) 0.021(5) -0.002(4) -0.008(4) -0.003(4)
C28 0.020(5) 0.015(5) 0.018(4) -0.004(4) 0.004(4) -0.003(4)
C11 0.039(6) 0.016(5) 0.019(5) 0.002(4) -0.009(5) 0.003(5)
C35 0.051(7) 0.024(6) 0.033(6) 0.006(5) -0.019(5) 0.000(5)
C38 0.028(5) 0.019(5) 0.046(6) -0.004(5) 0.002(5) 0.000(5)
C45 0.035(6) 0.048(7) 0.065(8) -0.002(6) 0.018(6) -0.010(6)
C12 0.082(9) 0.015(6) 0.052(7) -0.001(5) -0.010(7) 0.017(6)
C17 0.074(8) 0.026(6) 0.037(6) 0.006(5) -0.019(6) 0.010(6)
C3 0.071(8) 0.026(6) 0.065(8) 0.010(6) -0.044(7) 0.001(6)
C9 0.088(10) 0.031(7) 0.072(9) -0.006(6) 0.024(8) 0.021(7)
C44 0.038(7) 0.079(10) 0.100(11) 0.012(9) -0.002(8) -0.006(8)
C4 0.110(11) 0.025(7) 0.086(9) 0.012(7) -0.056(9) 0.008(7)

loop_
_atom_type_symbol
_atom_type_description
_atom_type_scat_dispersion_real
_atom_type_scat_dispersion_imag
_atom_type_scat_source
C C 0.0033 0.0016 'International Tables Vol C Tables 4.2.6.8 and 6.1.1.4'
H H 0.0000 0.0000 'International Tables Vol C Tables 4.2.6.8 and 6.1.1.4'
N N 0.0061 0.0033 'International Tables Vol C Tables 4.2.6.8 and 6.1.1.4'
O O 0.0106 0.0060 'International Tables Vol C Tables 4.2.6.8 and 6.1.1.4'
Eu Eu -0.1578 3.6682 'International Tables Vol C Tables 4.2.6.8 and 6.1.1.4'

loop_
_geom_angle_atom_site_label_1
_geom_angle_atom_site_label_2
_geom_angle_atom_site_label_3
_geom_angle
_geom_angle_site_symmetry_1
_geom_angle_site_symmetry_3
O1 Eu1 O6 167.6(2) . .
O1 Eu1 O16 91.8(3) . .
O6 Eu1 O16 86.2(3) . .
O1 Eu1 O4 83.7(2) . 2_546
O6 Eu1 O4 84.0(2) . 2_546
O16 Eu1 O4 75.0(3) . 2_546
O1 Eu1 O7 84.7(2) . 3_657
O6 Eu1 O7 106.2(2) . 3_657
O16 Eu1 O7 71.1(2) . 3_657
O4 Eu1 O7 143.7(2) 2_546 3_657
O1 Eu1 O13 93.6(2) . 4_666
O6 Eu1 O13 95.6(2) . 4_666
O16 Eu1 O13 141.0(2) . 4_666
O4 Eu1 O13 144.0(2) 2_546 4_666
O7 Eu1 O13 71.0(2) 3_657 4_666
O1 Eu1 O1W 81.9(3) . .
O6 Eu1 O1W 93.4(3) . .
O16 Eu1 O1W 148.1(2) . .
O4 Eu1 O1W 73.3(2) 2_546 .
O7 Eu1 O1W 138.4(2) 3_657 .
O13 Eu1 O1W 70.8(2) 4_666 .
O11 Eu2 O3 139.8(2) . 2_546
O11 Eu2 O2 89.8(2) . .
O3 Eu2 O2 101.1(2) 2_546 .
O11 Eu2 O2W 73.6(2) . .
O3 Eu2 O2W 71.1(2) 2_546 .
O2 Eu2 O2W 78.0(2) . .
O11 Eu2 O3W 144.8(2) . .
O3 Eu2 O3W 75.3(2) 2_546 .
O2 Eu2 O3W 77.1(2) . .
O2W Eu2 O3W 132.9(2) . .
O11 Eu2 O8 80.3(2) . 4
O3 Eu2 O8 76.1(2) 2_546 4
O2 Eu2 O8 159.2(2) . 4
O2W Eu2 O8 81.7(2) . 4
O3W Eu2 O8 120.9(2) . 4
O11 Eu2 O9 74.5(2) . 2_556
O3 Eu2 O9 143.2(2) 2_546 2_556
O2 Eu2 O9 89.2(2) . 2_556
O2W Eu2 O9 145.6(2) . 2_556
O3W Eu2 O9 72.7(2) . 2_556
O8 Eu2 O9 105.5(2) 4 2_556
O11 Eu2 O9 105.0(2) . 4
O3 Eu2 O9 84.5(2) 2_546 4
O2 Eu2 O9 149.9(2) . 4
O2W Eu2 O9 131.0(2) . 4
O3W Eu2 O9 75.8(2) . 4
O8 Eu2 O9 50.88(19) 4 4
O9 Eu2 O9 70.4(2) 2_556 4
O11 Eu2 C28 94.8(2) . 4
O3 Eu2 C28 76.8(2) 2_546 4
O2 Eu2 C28 174.8(2) . 4
O2W Eu2 C28 105.6(2) . 4
O3W Eu2 C28 97.7(2) . 4
O8 Eu2 C28 25.2(2) 4 4
O9 Eu2 C28 89.8(2) 2_556 4
O9 Eu2 C28 25.9(2) 4 4
O11 Eu2 Eu2 89.90(17) . 3_556
O3 Eu2 Eu2 115.26(18) 2_546 3_556
O2 Eu2 Eu2 121.70(16) . 3_556
O2W Eu2 Eu2 154.91(17) . 3_556
O3W Eu2 Eu2 70.63(16) . 3_556
O8 Eu2 Eu2 76.81(14) 4 3_556
O9 Eu2 Eu2 35.59(13) 2_556 3_556
O9 Eu2 Eu2 34.85(13) 4 3_556
C28 Eu2 Eu2 56.11(17) 4 3_556
C28 O8 Eu2 96.1(5) . 4_656
C29 O11 Eu2 155.3(6) . .
C14 O4 Eu1 151.3(6) . 2_556
C14 O3 Eu2 151.4(7) . 2_556
C1 O1 Eu1 170.1(6) . .
C28 O9 Eu2 131.9(5) . 2_546
C28 O9 Eu2 92.5(5) . 4_656
Eu2 O9 Eu2 109.6(2) 2_546 4_656
C43 O16 Eu1 140.3(7) . .
C15 O6 Eu1 175.7(6) . .
C33 O15 C36 120.0(7) . .
C17 C16 C21 115.8(8) . .
C17 C16 C15 121.1(8) . .
C21 C16 C15 123.1(8) . .
C37 C36 C41 119.6(10) . .
C37 C36 O15 119.9(11) . .
C41 C36 O15 120.2(10) . .
O6 C15 O7 121.4(9) . .
O6 C15 C16 120.5(8) . .
O7 C15 C16 118.1(8) . .
C20 C19 O10 123.7(8) . .
C20 C19 C18 120.6(9) . .
O10 C19 C18 115.6(8) . .
O2 C1 O1 122.3(9) . .
O2 C1 C2 119.3(9) . .
O1 C1 C2 118.5(8) . .
C4 C5 C6 123.8(10) . .
C4 C5 O5 120.9(10) . .
C6 C5 O5 114.8(9) . .
C23 C22 O10 117.7(9) . .
C23 C22 C27 120.2(8) . .
O10 C22 C27 121.5(9) . .
C8 O5 C5 116.9(8) . .
O16 C43 N2 124.4(11) . .
O16 C43 N1 126.2(11) . .
N2 C43 N1 109.4(10) . .
O11 C29 O12 124.2(9) . .
O11 C29 C30 117.0(9) . .
O12 C29 C30 118.7(8) . .
C41 C40 C39 121.2(10) . .
C40 C39 C38 118.4(9) . .
C40 C39 C42 122.0(9) . .
C38 C39 C42 119.6(8) . .
C31 C30 C35 118.1(9) . .
C31 C30 C29 121.0(8) . .
C35 C30 C29 120.8(8) . .
C35 C34 C33 120.3(9) . .
C36 C37 C38 121.0(10) . .
C26 C27 C22 116.5(9) . .
C23 C24 C25 119.5(9) . .
O15 C33 C32 116.5(8) . .
O15 C33 C34 124.2(9) . .
C32 C33 C34 119.2(9) . .
C22 C23 C24 121.7(9) . .
C21 C20 C19 118.1(9) . .
C3 C2 C7 119.2(9) . .
C3 C2 C1 121.5(8) . .
C7 C2 C1 119.2(8) . .
C17 C18 C19 120.1(9) . .
C20 C21 C16 124.0(9) . .
C5 C6 C7 118.2(10) . .
C33 C32 C31 119.6(10) . .
O3 C14 O4 124.6(9) . .
O3 C14 C11 119.8(9) . .
O4 C14 C11 115.6(8) . .
C25 C26 C27 123.6(9) . .
C30 C31 C32 121.9(10) . .
C40 C41 C36 120.9(11) . .
O13 C42 O14 123.2(9) . .
O13 C42 C39 118.5(9) . .
O14 C42 C39 118.3(9) . .
C8 C13 C12 119.6(12) . .
C6 C7 C2 120.2(10) . .
C13 C8 C9 122.3(11) . .
C13 C8 O5 121.4(10) . .
C9 C8 O5 116.1(9) . .
C43 N1 C44 111.4(10) . .
C43 N2 C45 112.3(10) . .
C9 C10 C11 121.4(10) . .
C1 O2 Eu2 130.5(6) . .
C42 O13 Eu1 140.6(6) . 4_565
C15 O7 Eu1 127.5(6) . 3_657
C19 O10 C22 121.7(7) . .
C26 C25 C24 118.4(8) . .
C26 C25 C28 121.8(8) . .
C24 C25 C28 119.8(8) . .
O8 C28 O9 119.5(8) . .
O8 C28 C25 121.4(8) . .
O9 C28 C25 119.0(8) . .
O8 C28 Eu2 58.7(4) . 4_656
O9 C28 Eu2 61.6(4) . 4_656
C25 C28 Eu2 167.8(6) . 4_656
C12 C11 C10 118.9(9) . .
C12 C11 C14 121.5(9) . .
C10 C11 C14 119.5(8) . .
C34 C35 C30 120.9(9) . .
C37 C38 C39 118.9(9) . .
N2 C45 C44 103.1(9) . .
C11 C12 C13 120.1(11) . .
C18 C17 C16 121.3(9) . .
C2 C3 C4 119.3(10) . .
C10 C9 C8 117.2(11) . .
N1 C44 C45 103.7(10) . .
C5 C4 C3 119.2(10) . .

loop_
_geom_bond_atom_site_label_1
_geom_bond_atom_site_label_2
_geom_bond_distance
_geom_bond_site_symmetry_2
Eu1 O1 2.282(6) .
Eu1 O6 2.293(7) .
Eu1 O16 2.300(8) .
Eu1 O4 2.303(6) 2_546
Eu1 O7 2.394(7) 3_657
Eu1 O13 2.425(6) 4_666
Eu1 O1W 2.475(7) .
Eu2 O11 2.271(6) .
Eu2 O3 2.328(7) 2_546
Eu2 O2 2.354(6) .
Eu2 O2W 2.431(6) .
Eu2 O3W 2.438(7) .
Eu2 O8 2.496(6) 4
Eu2 O9 2.511(6) 2_556
Eu2 O9 2.558(6) 4
Eu2 C28 2.904(9) 4
Eu2 Eu2 4.1407(9) 3_556
O8 C28 1.244(10) .
O8 Eu2 2.496(6) 4_656
O11 C29 1.253(11) .
O4 C14 1.281(11) .
O4 Eu1 2.303(6) 2_556
O3 C14 1.228(11) .
O3 Eu2 2.328(7) 2_556
O1 C1 1.255(11) .
O9 C28 1.269(10) .
O9 Eu2 2.511(6) 2_546
O9 Eu2 2.558(6) 4_656
O16 C43 1.250(12) .
O6 C15 1.252(11) .
O15 C33 1.372(11) .
O15 C36 1.384(12) .
C16 C17 1.387(13) .
C16 C21 1.394(12) .
C16 C15 1.463(12) .
C36 C37 1.351(15) .
C36 C41 1.389(15) .
C15 O7 1.259(10) .
C19 C20 1.362(12) .
C19 O10 1.374(11) .
C19 C18 1.383(13) .
C1 O2 1.246(10) .
C1 C2 1.478(14) .
C5 C4 1.339(14) .
C5 C6 1.345(14) .
C5 O5 1.435(12) .
C22 C23 1.355(13) .
C22 O10 1.376(10) .
C22 C27 1.413(14) .
O5 C8 1.402(13) .
C43 N2 1.338(14) .
C43 N1 1.345(14) .
O14 C42 1.258(11) .
C29 O12 1.266(11) .
C29 C30 1.509(13) .
C40 C41 1.356(14) .
C40 C39 1.381(13) .
C39 C38 1.415(13) .
C39 C42 1.479(13) .
C30 C31 1.364(14) .
C30 C35 1.388(12) .
C34 C35 1.371(14) .
C34 C33 1.387(13) .
C37 C38 1.402(14) .
C27 C26 1.374(13) .
C24 C23 1.365(13) .
C24 C25 1.386(12) .
C33 C32 1.376(13) .
C20 C21 1.358(13) .
C2 C3 1.382(13) .
C2 C7 1.398(12) .
C18 C17 1.364(14) .
C6 C7 1.387(13) .
C32 C31 1.382(14) .
C14 C11 1.488(13) .
C26 C25 1.364(12) .
C42 O13 1.257(11) .
C13 C8 1.323(14) .
C13 C12 1.405(15) .
C8 C9 1.378(15) .
N1 C44 1.439(15) .
N2 C45 1.435(14) .
C10 C9 1.382(15) .
C10 C11 1.391(13) .
O13 Eu1 2.425(6) 4_565
O7 Eu1 2.394(6) 3_657
C25 C28 1.481(12) .
C28 Eu2 2.904(9) 4_656
C11 C12 1.343(13) .
C45 C44 1.521(17) .
C3 C4 1.396(15) .
